data_4514882
loop_
_publ_author_name
'Gao, Xing'
'Xia, Miaoren'
'Yuan, Chunhao'
'Zhou, Leijie'
'Sun, Wei'
'Li, Cheng'
'Wu, Bo'
'Zhu, Dongyu'
'Zhang, Cheng'
'Zheng, Bing'
'Wang, Dongqi'
'Guo, Hongchao'

_publ_section_title
;
 Enantioselective Synthesis of Chiral Medium-Sized Cyclic Compounds via
 Tandem Cycloaddition/Cope Rearrangement Strategy
;
_journal_issue 3
_journal_name_full 'ACS Catalysis'
_journal_page_first 1645
_journal_paper_doi 10.1021/acscatal.8b04590
_journal_volume 9
_journal_year 2019
_chemical_absolute_configuration ad
_chemical_formula_moiety 'C17 H15 Cl O5'
_chemical_formula_sum 'C17 H15 Cl O5'
_chemical_formula_weight 334.74
_space_group_crystal_system monoclinic
_space_group_IT_number 4
_space_group_name_Hall 'P 2yb'
_space_group_name_H-M_alt 'P 1 21 1'
_symmetry_space_group_name_Hall 'P 2yb'
_symmetry_space_group_name_H-M 'P 1 21 1'
_atom_sites_solution_hydrogens geom
_atom_sites_solution_primary dual
_audit_creation_date 2018-03-26
_audit_creation_method
;
Olex2 1.2
(compiled 2017.08.10 svn.r3458 for OlexSys, GUI svn.r5381)
;
_audit_update_record
;
????
;
_cell_angle_alpha 90
_cell_angle_beta 103.688(3)
_cell_angle_gamma 90
_cell_formula_units_Z 2
_cell_length_a 6.1976(17)
_cell_length_b 17.271(5)
_cell_length_c 7.158(2)
_cell_measurement_reflns_used 2655
_cell_measurement_temperature 173(2)
_cell_measurement_theta_max 27.4845
_cell_measurement_theta_min 1.1790
_cell_volume 744.4(4)
_computing_cell_refinement 'CrystalClear (Rigaku Inc., 2007)'
_computing_data_collection 'CrystalClear (Rigaku Inc., 2007)'
_computing_data_reduction 'CrystalClear (Rigaku Inc., 2007)'
_computing_molecular_graphics 'Olex2 (Dolomanov et al., 2009)'
_computing_publication_material 'CIFTAB (Sheldrick, 2014)'
_computing_structure_refinement 'ShelXL (Sheldrick, 2015)'
_computing_structure_solution 'ShelXT (Sheldrick, 2015)'
_diffrn_ambient_temperature 173.15
_diffrn_measured_fraction_theta_full 0.991
_diffrn_measured_fraction_theta_max 0.992
_diffrn_measurement_device_type 'MM007-HF CCD(Saturn 724+)'
_diffrn_measurement_method '\w scans at fixed \c = 45\%'
_diffrn_radiation_monochromator Confocal
_diffrn_radiation_type MoK\a
_diffrn_radiation_wavelength 0.71073
_diffrn_reflns_av_R_equivalents 0.0341
_diffrn_reflns_av_unetI/netI 0.0300
_diffrn_reflns_Laue_measured_fraction_full 0.991
_diffrn_reflns_Laue_measured_fraction_max 0.992
_diffrn_reflns_limit_h_max 7
_diffrn_reflns_limit_h_min -8
_diffrn_reflns_limit_k_max 22
_diffrn_reflns_limit_k_min -22
_diffrn_reflns_limit_l_max 9
_diffrn_reflns_limit_l_min -9
_diffrn_reflns_number 8090
_diffrn_reflns_point_group_measured_fraction_full 0.938
_diffrn_reflns_point_group_measured_fraction_max 0.919
_diffrn_reflns_theta_full 25.242
_diffrn_reflns_theta_max 27.485
_diffrn_reflns_theta_min 2.359
_diffrn_source 'Rotating Anode'
_exptl_absorpt_coefficient_mu 0.281
_exptl_absorpt_correction_T_max 1.00000
_exptl_absorpt_correction_T_min 0.83086
_exptl_absorpt_correction_type multi-scan
_exptl_absorpt_process_details 'CrystalClear (Rigaku Inc., 2007)'
_exptl_crystal_colour colorless
_exptl_crystal_density_diffrn 1.493
_exptl_crystal_description block
_exptl_crystal_F_000 348
_exptl_crystal_size_max 0.375
_exptl_crystal_size_mid 0.226
_exptl_crystal_size_min 0.137
_refine_diff_density_max 0.186
_refine_diff_density_min -0.156
_refine_diff_density_rms 0.038
_refine_ls_abs_structure_details
;
 Flack x determined using 1318 quotients [(I+)-(I-)]/[(I+)+(I-)]
 (Parsons, Flack and Wagner, Acta Cryst. B69 (2013) 249-259).
;
_refine_ls_abs_structure_Flack 0.03(3)
_refine_ls_extinction_method none
_refine_ls_goodness_of_fit_ref 1.072
_refine_ls_hydrogen_treatment constr
_refine_ls_matrix_type full
_refine_ls_number_parameters 209
_refine_ls_number_reflns 3134
_refine_ls_number_restraints 1
_refine_ls_restrained_S_all 1.072
_refine_ls_R_factor_all 0.0284
_refine_ls_R_factor_gt 0.0282
_refine_ls_shift/su_max 0.000
_refine_ls_shift/su_mean 0.000
_refine_ls_structure_factor_coef Fsqd
_refine_ls_weighting_details 'w=1/[\s^2^(Fo^2^)+(0.0377P)^2^+0.1120P] where P=(Fo^2^+2Fc^2^)/3'
_refine_ls_weighting_scheme calc
_refine_ls_wR_factor_gt 0.0719
_refine_ls_wR_factor_ref 0.0722
_reflns_Friedel_coverage 0.793
_reflns_Friedel_fraction_full 0.880
_reflns_Friedel_fraction_max 0.841
_reflns_number_gt 3104
_reflns_number_total 3134
_reflns_threshold_expression 'I > 2\s(I)'
_cod_data_source_file cs8b04590_si_002.cif
_cod_data_source_block mx6923
_cod_database_code 4514882
_shelx_shelxl_version_number 2016/6
_shelx_space_group_comment
;
The symmetry employed for this shelxl refinement is uniquely defined
by the following loop, which should always be used as a source of
symmetry information in preference to the above space-group names.
They are only intended as comments.
;
_shelx_estimated_absorpt_t_max 0.963
_shelx_estimated_absorpt_t_min 0.902
_olex2_refinement_description
;
1. Fixed Uiso
 At 1.2 times of:
  All C(H) groups, All C(H,H) groups
 At 1.5 times of:
  All C(H,H,H) groups
2.a Ternary CH refined with riding coordinates:
 C10(H10), C13(H13)
2.b Secondary CH2 refined with riding coordinates:
 C9(H9A,H9B), C14(H14A,H14B)
2.c Aromatic/amide H refined with riding coordinates:
 C2(H2), C3(H3), C5(H5), C6(H6), C8(H8), C11(H11)
2.d Idealised Me refined as rotating group:
 C17(H17A,H17B,H17C)
;
_olex2_submission_special_instructions 'No special instructions were received'

loop_
_space_group_symop_operation_xyz
'x, y, z'
'-x, y+1/2, -z'

loop_
_atom_site_label
_atom_site_type_symbol
_atom_site_fract_x
_atom_site_fract_y
_atom_site_fract_z
_atom_site_U_iso_or_equiv
_atom_site_adp_type
_atom_site_occupancy
_atom_site_site_symmetry_order
_atom_site_calc_flag
_atom_site_refinement_flags_posn
Cl1 Cl 0.04193(10) 0.18000(3) -0.01000(8) 0.03407(16) Uani 1 1 d .
O1 O 0.4728(2) 0.55461(9) 0.2958(2) 0.0252(3) Uani 1 1 d .
C1 C 0.5346(4) 0.37299(13) 0.2121(3) 0.0227(4) Uani 1 1 d .
C2 C 0.6036(4) 0.29567(13) 0.2146(3) 0.0262(4) Uani 1 1 d .
H2 H 0.756074 0.283596 0.263593 0.031 Uiso 1 1 calc R
O2 O 0.6017(3) 0.53542(9) 0.6290(2) 0.0269(3) Uani 1 1 d .
O3 O 0.8333(3) 0.46742(11) 0.8470(2) 0.0376(4) Uani 1 1 d .
C3 C 0.4545(4) 0.23625(13) 0.1472(3) 0.0284(5) Uani 1 1 d .
H3 H 0.504569 0.184210 0.148799 0.034 Uiso 1 1 calc R
O4 O 0.8466(3) 0.77223(10) 0.4056(3) 0.0389(4) Uani 1 1 d .
C4 C 0.2314(4) 0.25385(13) 0.0774(3) 0.0257(4) Uani 1 1 d .
O5 O 0.4867(3) 0.73906(10) 0.3472(2) 0.0321(4) Uani 1 1 d .
C5 C 0.1570(4) 0.32928(14) 0.0720(3) 0.0278(5) Uani 1 1 d .
H5 H 0.003975 0.340703 0.023570 0.033 Uiso 1 1 calc R
C6 C 0.3079(4) 0.38846(13) 0.1380(3) 0.0249(4) Uani 1 1 d .
H6 H 0.256668 0.440433 0.132897 0.030 Uiso 1 1 calc R
C7 C 0.6940(4) 0.43696(13) 0.2821(3) 0.0233(4) Uani 1 1 d .
C8 C 0.8849(4) 0.42401(14) 0.4104(3) 0.0279(5) Uani 1 1 d .
H8 H 0.911902 0.372340 0.455406 0.033 Uiso 1 1 calc R
C9 C 1.0625(4) 0.48286(15) 0.4916(4) 0.0333(5) Uani 1 1 d .
H9A H 1.097188 0.512233 0.383594 0.040 Uiso 1 1 calc R
H9B H 1.198928 0.454924 0.557184 0.040 Uiso 1 1 calc R
C10 C 1.0003(4) 0.54237(14) 0.6382(3) 0.0289(5) Uani 1 1 d .
H10 H 1.132075 0.546899 0.749541 0.035 Uiso 1 1 calc R
C11 C 0.9525(4) 0.62129(14) 0.5535(3) 0.0270(4) Uani 1 1 d .
H11 H 1.072456 0.655577 0.553720 0.032 Uiso 1 1 calc R
C12 C 0.7472(4) 0.64453(13) 0.4783(3) 0.0235(4) Uani 1 1 d .
C13 C 0.5544(3) 0.59121(13) 0.4725(3) 0.0227(4) Uani 1 1 d .
H13 H 0.430871 0.624435 0.495021 0.027 Uiso 1 1 calc R
C14 C 0.6293(4) 0.51689(13) 0.2034(3) 0.0254(4) Uani 1 1 d .
H14A H 0.764564 0.549208 0.221000 0.030 Uiso 1 1 calc R
H14B H 0.562545 0.513016 0.063638 0.030 Uiso 1 1 calc R
C15 C 0.8098(4) 0.51213(13) 0.7151(3) 0.0269(4) Uani 1 1 d .
C16 C 0.7041(4) 0.72536(13) 0.4066(3) 0.0265(5) Uani 1 1 d .
C17 C 0.4243(5) 0.81799(14) 0.2919(4) 0.0385(6) Uani 1 1 d .
H17A H 0.483859 0.832445 0.181512 0.058 Uiso 1 1 calc GR
H17B H 0.484724 0.852722 0.399858 0.058 Uiso 1 1 calc GR
H17C H 0.262043 0.822287 0.256753 0.058 Uiso 1 1 calc GR

loop_
_atom_site_aniso_label
_atom_site_aniso_U_11
_atom_site_aniso_U_22
_atom_site_aniso_U_33
_atom_site_aniso_U_23
_atom_site_aniso_U_13
_atom_site_aniso_U_12
Cl1 0.0432(3) 0.0257(3) 0.0323(3) -0.0037(2) 0.0069(2) -0.0098(2)
O1 0.0225(7) 0.0230(8) 0.0290(8) -0.0035(6) 0.0036(6) 0.0004(6)
C1 0.0268(11) 0.0233(10) 0.0195(9) -0.0007(7) 0.0085(8) 0.0008(9)
C2 0.0284(11) 0.0235(10) 0.0273(10) 0.0013(8) 0.0075(8) 0.0032(9)
O2 0.0259(8) 0.0280(8) 0.0285(8) 0.0031(6) 0.0096(6) -0.0022(7)
O3 0.0530(11) 0.0282(9) 0.0299(8) 0.0037(7) 0.0066(8) 0.0043(8)
C3 0.0378(12) 0.0207(10) 0.0272(10) 0.0015(8) 0.0088(9) 0.0018(10)
O4 0.0482(11) 0.0245(9) 0.0454(10) -0.0031(7) 0.0139(8) -0.0119(8)
C4 0.0342(12) 0.0229(10) 0.0201(9) -0.0017(8) 0.0070(8) -0.0060(9)
O5 0.0385(9) 0.0230(8) 0.0319(8) 0.0019(6) 0.0021(7) 0.0050(7)
C5 0.0277(11) 0.0277(12) 0.0259(10) -0.0035(9) 0.0021(8) 0.0011(10)
C6 0.0298(12) 0.0209(10) 0.0235(9) -0.0017(8) 0.0053(8) 0.0018(9)
C7 0.0260(11) 0.0222(10) 0.0241(9) -0.0031(8) 0.0109(8) 0.0001(9)
C8 0.0239(11) 0.0259(11) 0.0358(11) -0.0051(9) 0.0109(9) 0.0009(9)
C9 0.0211(11) 0.0300(12) 0.0490(15) -0.0101(10) 0.0088(10) 0.0015(9)
C10 0.0208(10) 0.0282(12) 0.0347(11) -0.0049(9) 0.0008(8) 0.0014(9)
C11 0.0227(10) 0.0259(11) 0.0336(10) -0.0065(9) 0.0092(8) -0.0048(9)
C12 0.0256(10) 0.0214(10) 0.0247(10) -0.0029(8) 0.0083(8) -0.0018(9)
C13 0.0219(10) 0.0208(10) 0.0262(10) -0.0014(8) 0.0072(8) 0.0002(8)
C14 0.0296(11) 0.0230(10) 0.0252(10) -0.0005(8) 0.0097(8) -0.0007(9)
C15 0.0334(12) 0.0213(10) 0.0253(10) -0.0042(8) 0.0055(8) 0.0006(9)
C16 0.0358(12) 0.0227(11) 0.0219(9) -0.0049(9) 0.0084(8) -0.0025(10)
C17 0.0610(17) 0.0241(12) 0.0273(11) 0.0029(9) 0.0043(11) 0.0117(12)

loop_
_atom_type_symbol
_atom_type_description
_atom_type_scat_dispersion_real
_atom_type_scat_dispersion_imag
_atom_type_scat_source
C C 0.0033 0.0016 'International Tables Vol C Tables 4.2.6.8 and 6.1.1.4'
H H 0.0000 0.0000 'International Tables Vol C Tables 4.2.6.8 and 6.1.1.4'
Cl Cl 0.1484 0.1585 'International Tables Vol C Tables 4.2.6.8 and 6.1.1.4'
O O 0.0106 0.0060 'International Tables Vol C Tables 4.2.6.8 and 6.1.1.4'

loop_
_geom_angle_atom_site_label_1
_geom_angle_atom_site_label_2
_geom_angle_atom_site_label_3
_geom_angle
C13 O1 C14 118.53(16)
C2 C1 C6 117.5(2)
C2 C1 C7 121.8(2)
C6 C1 C7 120.7(2)
C1 C2 H2 119.2
C3 C2 C1 121.6(2)
C3 C2 H2 119.2
C15 O2 C13 123.00(17)
C2 C3 H3 120.4
C4 C3 C2 119.2(2)
C4 C3 H3 120.4
C3 C4 Cl1 119.81(17)
C5 C4 Cl1 119.19(18)
C5 C4 C3 121.0(2)
C16 O5 C17 116.0(2)
C4 C5 H5 120.3
C4 C5 C6 119.4(2)
C6 C5 H5 120.3
C1 C6 H6 119.3
C5 C6 C1 121.4(2)
C5 C6 H6 119.3
C1 C7 C14 117.19(18)
C8 C7 C1 121.2(2)
C8 C7 C14 121.6(2)
C7 C8 H8 116.6
C7 C8 C9 126.8(2)
C9 C8 H8 116.6
C8 C9 H9A 108.5
C8 C9 H9B 108.5
C8 C9 C10 115.04(19)
H9A C9 H9B 107.5
C10 C9 H9A 108.5
C10 C9 H9B 108.5
C9 C10 H10 107.4
C11 C10 C9 112.4(2)
C11 C10 H10 107.4
C11 C10 C15 111.53(19)
C15 C10 C9 110.60(19)
C15 C10 H10 107.4
C10 C11 H11 119.3
C12 C11 C10 121.5(2)
C12 C11 H11 119.3
C11 C12 C13 120.5(2)
C11 C12 C16 120.1(2)
C16 C12 C13 119.3(2)
O1 C13 O2 111.19(17)
O1 C13 C12 114.68(17)
O1 C13 H13 106.2
O2 C13 C12 111.81(17)
O2 C13 H13 106.2
C12 C13 H13 106.2
O1 C14 C7 112.80(17)
O1 C14 H14A 109.0
O1 C14 H14B 109.0
C7 C14 H14A 109.0
C7 C14 H14B 109.0
H14A C14 H14B 107.8
O2 C15 C10 118.36(19)
O3 C15 O2 118.3(2)
O3 C15 C10 123.3(2)
O4 C16 O5 124.6(2)
O4 C16 C12 124.2(2)
O5 C16 C12 111.2(2)
O5 C17 H17A 109.5
O5 C17 H17B 109.5
O5 C17 H17C 109.5
H17A C17 H17B 109.5
H17A C17 H17C 109.5
H17B C17 H17C 109.5

loop_
_geom_bond_atom_site_label_1
_geom_bond_atom_site_label_2
_geom_bond_distance
Cl1 C4 1.746(2)
O1 C13 1.398(3)
O1 C14 1.451(3)
C1 C2 1.401(3)
C1 C6 1.405(3)
C1 C7 1.488(3)
C2 H2 0.9500
C2 C3 1.389(3)
O2 C13 1.454(3)
O2 C15 1.352(3)
O3 C15 1.201(3)
C3 H3 0.9500
C3 C4 1.388(3)
O4 C16 1.199(3)
C4 C5 1.380(3)
O5 C16 1.334(3)
O5 C17 1.446(3)
C5 H5 0.9500
C5 C6 1.391(3)
C6 H6 0.9500
C7 C8 1.334(3)
C7 C14 1.509(3)
C8 H8 0.9500
C8 C9 1.510(3)
C9 H9A 0.9900
C9 H9B 0.9900
C9 C10 1.580(3)
C10 H10 1.0000
C10 C11 1.492(3)
C10 C15 1.509(3)
C11 H11 0.9500
C11 C12 1.322(3)
C12 C13 1.501(3)
C12 C16 1.489(3)
C13 H13 1.0000
C14 H14A 0.9900
C14 H14B 0.9900
C17 H17A 0.9800
C17 H17B 0.9800
C17 H17C 0.9800

loop_
_geom_torsion_atom_site_label_1
_geom_torsion_atom_site_label_2
_geom_torsion_atom_site_label_3
_geom_torsion_atom_site_label_4
_geom_torsion
Cl1 C4 C5 C6 -178.78(17)
C1 C2 C3 C4 -0.6(3)
C1 C7 C8 C9 179.1(2)
C1 C7 C14 O1 79.3(2)
C2 C1 C6 C5 0.8(3)
C2 C1 C7 C8 -24.8(3)
C2 C1 C7 C14 155.76(19)
C2 C3 C4 Cl1 179.41(17)
C2 C3 C4 C5 0.8(3)
C3 C4 C5 C6 -0.2(3)
C4 C5 C6 C1 -0.7(3)
C6 C1 C2 C3 -0.2(3)
C6 C1 C7 C8 156.0(2)
C6 C1 C7 C14 -23.4(3)
C7 C1 C2 C3 -179.3(2)
C7 C1 C6 C5 180.00(19)
C7 C8 C9 C10 72.2(3)
C8 C7 C14 O1 -100.1(2)
C8 C9 C10 C11 -106.7(2)
C8 C9 C10 C15 18.6(3)
C9 C10 C11 C12 96.6(3)
C9 C10 C15 O2 -95.6(2)
C9 C10 C15 O3 83.2(3)
C10 C11 C12 C13 -1.1(3)
C10 C11 C12 C16 176.0(2)
C11 C10 C15 O2 30.2(3)
C11 C10 C15 O3 -151.0(2)
C11 C12 C13 O1 -99.3(2)
C11 C12 C13 O2 28.4(3)
C11 C12 C16 O4 2.7(3)
C11 C12 C16 O5 -176.1(2)
C13 O1 C14 C7 81.7(2)
C13 O2 C15 O3 177.9(2)
C13 O2 C15 C10 -3.3(3)
C13 C12 C16 O4 179.8(2)
C13 C12 C16 O5 1.0(3)
C14 O1 C13 O2 -79.2(2)
C14 O1 C13 C12 48.9(3)
C14 C7 C8 C9 -1.5(3)
C15 O2 C13 O1 103.5(2)
C15 O2 C13 C12 -26.1(3)
C15 C10 C11 C12 -28.2(3)
C16 C12 C13 O1 83.5(2)
C16 C12 C13 O2 -148.69(18)
C17 O5 C16 O4 -4.6(3)
C17 O5 C16 C12 174.20(18)
